data_2234883
loop_
_publ_author_name
'Wei, Bin'

_publ_section_title
;
 (1-Hydroxyethylidene)(methyl)azanium bromide--<i>N</i>-methylacetamide
 (1/1)
;
_journal_coeditor_code ZS2188
_journal_issue 5
_journal_name_full 'Acta Crystallographica Section E'
_journal_page_first o1491
_journal_paper_doi 10.1107/S1600536812016984
_journal_volume 68
_journal_year 2012
_chemical_formula_iupac 'C3 H8 N O+, Br -, C3 H7 N O'
_chemical_formula_moiety 'C3 H8 N O+, Br -, C3 H7 N O'
_chemical_formula_sum 'C6 H15 Br N2 O2'
_chemical_formula_weight 227.11
_chemical_name_common 'bis(<i>N</i>-methylacetamide) hydrobromide'
_chemical_name_systematic
;
(1-Hydroxyethylidene)(methyl)azanium bromide--<i>N</i>-methylacetamide (1/1)
;
_space_group_IT_number 64
_symmetry_cell_setting orthorhombic
_symmetry_space_group_name_Hall '-C 2ac 2'
_symmetry_space_group_name_H-M 'C m c a'
_atom_sites_solution_hydrogens geom
_atom_sites_solution_primary direct
_atom_sites_solution_secondary difmap
_audit_creation_method SHELXL-97
_cell_angle_alpha 90.00
_cell_angle_beta 90.00
_cell_angle_gamma 90.00
_cell_formula_units_Z 8
_cell_length_a 6.8830(14)
_cell_length_b 23.029(5)
_cell_length_c 13.291(3)
_cell_measurement_reflns_used 3638
_cell_measurement_temperature 298(2)
_cell_measurement_theta_max 27.480
_cell_measurement_theta_min 3.005
_cell_volume 2106.7(8)
_computing_cell_refinement 'CrystalClear (Rigaku, 2005)'
_computing_data_collection 'CrystalClear (Rigaku, 2005)'
_computing_data_reduction 'CrystalClear (Rigaku, 2005)'
_computing_molecular_graphics 'SHELXTL (Sheldrick, 2008)'
_computing_publication_material 'SHELXTL (Sheldrick, 2008)'
_computing_structure_refinement 'SHELXTL (Sheldrick, 2008)'
_computing_structure_solution 'SHELXTL (Sheldrick, 2008)'
_diffrn_ambient_temperature 298(2)
_diffrn_measured_fraction_theta_full 0.998
_diffrn_measured_fraction_theta_max 0.998
_diffrn_measurement_device_type 'Rigaku SCXmini'
_diffrn_measurement_method '\w scans'
_diffrn_radiation_monochromator graphite
_diffrn_radiation_source 'fine-focus sealed tube'
_diffrn_radiation_type MoK\a
_diffrn_radiation_wavelength 0.71073
_diffrn_reflns_av_R_equivalents 0.0725
_diffrn_reflns_av_sigmaI/netI 0.0381
_diffrn_reflns_limit_h_max 8
_diffrn_reflns_limit_h_min -8
_diffrn_reflns_limit_k_max 29
_diffrn_reflns_limit_k_min -29
_diffrn_reflns_limit_l_max 17
_diffrn_reflns_limit_l_min -17
_diffrn_reflns_number 10344
_diffrn_reflns_theta_full 27.48
_diffrn_reflns_theta_max 27.48
_diffrn_reflns_theta_min 3.07
_diffrn_standards_decay_% 0
_diffrn_standards_interval_count 150
_diffrn_standards_interval_time 9
_diffrn_standards_number 2
_exptl_absorpt_coefficient_mu 3.867
_exptl_absorpt_correction_T_max 0.480
_exptl_absorpt_correction_T_min 0.461
_exptl_absorpt_correction_type multi-scan
_exptl_absorpt_process_details '(CrystalClear; Rigaku, 2005)'
_exptl_crystal_colour Colorless
_exptl_crystal_density_diffrn 1.432
_exptl_crystal_density_method 'not measured'
_exptl_crystal_description block
_exptl_crystal_F_000 928
_exptl_crystal_size_max 0.2000
_exptl_crystal_size_mid 0.2000
_exptl_crystal_size_min 0.2000
_refine_diff_density_max 0.396
_refine_diff_density_min -0.249
_refine_ls_extinction_method none
_refine_ls_goodness_of_fit_ref 1.064
_refine_ls_hydrogen_treatment mixed
_refine_ls_matrix_type full
_refine_ls_number_parameters 80
_refine_ls_number_reflns 1311
_refine_ls_number_restraints 0
_refine_ls_restrained_S_all 1.064
_refine_ls_R_factor_all 0.0810
_refine_ls_R_factor_gt 0.0437
_refine_ls_shift/su_max 0.000
_refine_ls_shift/su_mean 0.000
_refine_ls_structure_factor_coef Fsqd
_refine_ls_weighting_details 'calc w=1/[\s^2^(Fo^2^)+(0.0445P)^2^+0.3335P] where P=(Fo^2^+2Fc^2^)/3'
_refine_ls_weighting_scheme calc
_refine_ls_wR_factor_gt 0.0890
_refine_ls_wR_factor_ref 0.1007
_reflns_number_gt 858
_reflns_number_total 1311
_reflns_threshold_expression I>2\s(I)
_cod_data_source_file zs2188.cif
_cod_data_source_block I
_cod_original_sg_symbol_Hall '-C 2bc 2'
_cod_database_code 2234883
_cod_database_fobs_code 2234883

loop_
_symmetry_equiv_pos_as_xyz
'x, y, z'
'-x, -y+1/2, z+1/2'
'-x, y+1/2, -z+1/2'
'x, -y, -z'
'x+1/2, y+1/2, z'
'-x+1/2, -y+1, z+1/2'
'-x+1/2, y+1, -z+1/2'
'x+1/2, -y+1/2, -z'
'-x, -y, -z'
'x, y-1/2, -z-1/2'
'x, -y-1/2, z-1/2'
'-x, y, z'
'-x+1/2, -y+1/2, -z'
'x+1/2, y, -z-1/2'
'x+1/2, -y, z-1/2'
'-x+1/2, y+1/2, z'

loop_
_atom_site_type_symbol
_atom_site_label
_atom_site_fract_x
_atom_site_fract_y
_atom_site_fract_z
_atom_site_U_iso_or_equiv
_atom_site_adp_type
_atom_site_calc_flag
_atom_site_refinement_flags
_atom_site_occupancy
_atom_site_symmetry_multiplicity
Br Br1 0.5000 0.147343(18) 0.08336(4) 0.0651(3) Uani d S 1 2
H H1 0.5000 0.233(2) 0.196(4) 0.069(16) Uiso d S 1 2
N N1 0.5000 0.25929(16) 0.2388(3) 0.0553(10) Uani d S 1 2
O O1 0.5000 0.35425(13) 0.2661(3) 0.0714(10) Uani d S 1 2
C C2 0.5000 0.4921(2) 0.2594(4) 0.0578(12) Uani d S 1 2
H H2 0.5000 0.573(2) 0.277(4) 0.092(19) Uiso d S 1 2
N N2 0.5000 0.54618(17) 0.2301(3) 0.0635(11) Uani d S 1 2
O O2 0.5000 0.45173(14) 0.1949(3) 0.0717(10) Uani d S 1 2
C C5 0.5000 0.31197(19) 0.2038(3) 0.0506(11) Uani d S 1 2
C C6 0.5000 0.24321(19) 0.3449(3) 0.0658(14) Uani d S 1 2
H H7A 0.5414 0.2758 0.3846 0.099 Uiso calc PR 0.50 1
H H7B 0.5874 0.2113 0.3552 0.099 Uiso calc PR 0.50 1
H H7C 0.3712 0.2320 0.3647 0.099 Uiso calc PR 0.50 1
C C4 0.5000 0.3231(2) 0.0925(3) 0.0695(15) Uani d S 1 2
H H8A 0.5940 0.3526 0.0769 0.104 Uiso calc PR 0.50 1
H H8B 0.3734 0.3359 0.0719 0.104 Uiso calc PR 0.50 1
H H8C 0.5326 0.2880 0.0575 0.104 Uiso calc PR 0.50 1
C C3 0.5000 0.4790(2) 0.3693(4) 0.0724(15) Uani d S 1 2
H H9A 0.4649 0.5133 0.4061 0.109 Uiso calc PR 0.50 1
H H9B 0.6273 0.4666 0.3894 0.109 Uiso calc PR 0.50 1
H H9C 0.4078 0.4488 0.3831 0.109 Uiso calc PR 0.50 1
C C1 0.5000 0.5647(2) 0.1246(4) 0.0804(16) Uani d S 1 2
H H10A 0.6291 0.5759 0.1053 0.121 Uiso calc PR 0.50 1
H H10B 0.4138 0.5972 0.1165 0.121 Uiso calc PR 0.50 1
H H10C 0.4571 0.5332 0.0828 0.121 Uiso calc PR 0.50 1
H H3 0.5000 0.401(3) 0.231(5) 0.15(3) Uiso d S 1 2

loop_
_atom_site_aniso_label
_atom_site_aniso_U_11
_atom_site_aniso_U_22
_atom_site_aniso_U_33
_atom_site_aniso_U_12
_atom_site_aniso_U_13
_atom_site_aniso_U_23
Br1 0.0934(5) 0.0415(3) 0.0606(4) 0.000 0.000 -0.0013(2)
N1 0.074(3) 0.039(2) 0.052(2) 0.000 0.000 -0.001(2)
O1 0.124(3) 0.0397(18) 0.051(2) 0.000 0.000 -0.0049(15)
C2 0.060(3) 0.046(3) 0.068(3) 0.000 0.000 -0.005(3)
N2 0.077(3) 0.042(2) 0.071(3) 0.000 0.000 -0.007(2)
O2 0.115(3) 0.0394(17) 0.061(2) 0.000 0.000 -0.0052(16)
C5 0.054(3) 0.045(3) 0.052(3) 0.000 0.000 -0.002(2)
C6 0.084(4) 0.054(3) 0.059(3) 0.000 0.000 0.008(2)
C4 0.099(4) 0.057(3) 0.052(3) 0.000 0.000 0.003(2)
C3 0.104(4) 0.055(3) 0.058(3) 0.000 0.000 -0.003(3)
C1 0.100(4) 0.062(3) 0.080(4) 0.000 0.000 0.022(3)

loop_
_atom_type_symbol
_atom_type_description
_atom_type_scat_dispersion_real
_atom_type_scat_dispersion_imag
_atom_type_scat_source
C C 0.0033 0.0016 'International Tables Vol C Tables 4.2.6.8 and 6.1.1.4'
H H 0.0000 0.0000 'International Tables Vol C Tables 4.2.6.8 and 6.1.1.4'
N N 0.0061 0.0033 'International Tables Vol C Tables 4.2.6.8 and 6.1.1.4'
O O 0.0106 0.0060 'International Tables Vol C Tables 4.2.6.8 and 6.1.1.4'
Br Br -0.2901 2.4595 'International Tables Vol C Tables 4.2.6.8 and 6.1.1.4'

loop_
_geom_angle_atom_site_label_1
_geom_angle_atom_site_label_2
_geom_angle_atom_site_label_3
_geom_angle
C5 N1 C6 125.7(4)
C5 N1 H1 116(4)
C6 N1 H1 118(4)
C5 O1 H3 116(3)
O2 C2 N2 119.9(5)
O2 C2 C3 121.0(4)
N2 C2 C3 119.0(4)
C2 N2 C1 124.3(5)
C2 N2 H2 118(4)
C1 N2 H2 118(4)
C2 O2 H3 115(3)
O1 C5 N1 118.6(4)
O1 C5 C4 120.6(4)
N1 C5 C4 120.8(4)
N1 C6 H7A 109.5
N1 C6 H7B 109.5
H7A C6 H7B 109.5
N1 C6 H7C 109.5
H7A C6 H7C 109.5
H7B C6 H7C 109.5
C5 C4 H8A 109.5
C5 C4 H8B 109.5
H8A C4 H8B 109.5
C5 C4 H8C 109.5
H8A C4 H8C 109.5
H8B C4 H8C 109.5
C2 C3 H9A 109.5
C2 C3 H9B 109.5
H9A C3 H9B 109.5
C2 C3 H9C 109.5
H9A C3 H9C 109.5
H9B C3 H9C 109.5
N2 C1 H10A 109.5
N2 C1 H10B 109.5
H10A C1 H10B 109.5
N2 C1 H10C 109.5
H10A C1 H10C 109.5
H10B C1 H10C 109.5

loop_
_geom_bond_atom_site_label_1
_geom_bond_atom_site_label_2
_geom_bond_distance
N1 C5 1.299(5)
N1 C6 1.458(6)
N1 H1 0.83(4)
O1 C5 1.278(5)
O1 H3 1.16(7)
C2 O2 1.266(5)
C2 N2 1.304(5)
C2 C3 1.491(6)
N2 C1 1.466(6)
N2 H2 0.89(5)
C5 C4 1.502(6)
C6 H7A 0.9600
C6 H7B 0.9600
C6 H7C 0.9600
C4 H8A 0.9600
C4 H8B 0.9600
C4 H8C 0.9600
C3 H9A 0.9600
C3 H9B 0.9600
C3 H9C 0.9600
C1 H10A 0.9600
C1 H10B 0.9600
C1 H10C 0.9600

loop_
_geom_hbond_atom_site_label_D
_geom_hbond_atom_site_label_H
_geom_hbond_atom_site_label_A
_geom_hbond_site_symmetry_A
_geom_hbond_distance_DH
_geom_hbond_distance_HA
_geom_hbond_distance_DA
_geom_hbond_angle_DHA
N2 H2 Br1 10_566 0.89(5) 2.51(5) 3.402(5) 178(5)
O1 H3 O2 . 1.16(7) 1.27(7) 2.437(4) 179(6)
N1 H1 Br1 . 0.83(4) 2.48(5) 3.304(4) 174(5)

loop_
_geom_torsion_atom_site_label_1
_geom_torsion_atom_site_label_2
_geom_torsion_atom_site_label_3
_geom_torsion_atom_site_label_4
_geom_torsion
_geom_torsion_publ_flag
C6 N1 C5 O1 0.00 no
C6 N1 C5 C4 180.00 no
C1 N2 C2 O2 0.00 no
C1 N2 C2 C3 180.00 no
